data_7223026
loop_
_publ_author_name
'Puntscher, Hannes'
'Kautny, Paul'
'Stoeger, Berthold'
'Tissot, Antoine'
'Hametner, Christian'
'Hagemann, Hans'
'Fr\"ohlich, Johannes'
'Baumgartner, Thomas'
'Lumpi, Daniel'

_publ_section_title
;
 Structure-Property Studies of P-Triarylamine-Substituted
 Dithieno[3,2-b:2',3'-d]phospholes
;
_journal_name_full 'RSC Adv.'
_journal_paper_doi 10.1039/C5RA13651B
_journal_year 2015
_chemical_absolute_configuration ad
_chemical_formula_sum 'C26 H16 N O P S2'
_chemical_formula_weight 453.5
_chemical_name_common dithieno[3,2-b:2',3'-d]phosphole
_chemical_name_systematic ?
_space_group_IT_number 4
_symmetry_cell_setting monoclinic
_symmetry_Int_Tables_number 4
_symmetry_space_group_name_Hall 'P 2yb'
_symmetry_space_group_name_H-M 'P 1 21 1'
_audit_update_record
;
2015-06-19 deposited with the CCDC.
2015-10-26 downloaded from the CCDC.
;
_cell_angle_alpha 90
_cell_angle_beta 103.1530(19)
_cell_angle_gamma 90
_cell_formula_units_Z 2
_cell_length_a 8.3295(6)
_cell_length_b 14.1464(10)
_cell_length_c 8.8132(6)
_cell_measurement_reflns_used 9934
_cell_measurement_temperature 100
_cell_measurement_theta_max 32.6
_cell_measurement_theta_min 2.4
_cell_volume 1011.24(12)
_diffrn_ambient_temperature 100
_diffrn_measured_fraction_theta_full 0.99
_diffrn_measured_fraction_theta_max 0.99
_diffrn_measurement_device 'four-cycle diffractometer'
_diffrn_measurement_device_type 'Bruker KAPPA APEX II CCD'
_diffrn_measurement_method '\w- and \f-scans'
_diffrn_radiation_monochromator graphite
_diffrn_radiation_probe x-ray
_diffrn_radiation_source 'X-ray tube'
_diffrn_radiation_type 'Mo K\a'
_diffrn_radiation_wavelength 0.71069
_diffrn_reflns_av_R_equivalents 0.0407
_diffrn_reflns_av_unetI/netI 0.0163
_diffrn_reflns_limit_h_max 12
_diffrn_reflns_limit_h_min -12
_diffrn_reflns_limit_k_max 21
_diffrn_reflns_limit_k_min -21
_diffrn_reflns_limit_l_max 13
_diffrn_reflns_limit_l_min -13
_diffrn_reflns_number 82676
_diffrn_reflns_theta_full 32.72
_diffrn_reflns_theta_max 32.72
_diffrn_reflns_theta_min 2.37
_exptl_absorpt_coefficient_mu 0.363
_exptl_absorpt_correction_T_max 0.86
_exptl_absorpt_correction_T_min 0.79
_exptl_absorpt_correction_type multi-scan
_exptl_absorpt_process_details SADABS
_exptl_crystal_colour 'translucent yellow'
_exptl_crystal_density_diffrn 1.4894
_exptl_crystal_description fragment
_exptl_crystal_F_000 468
_exptl_crystal_recrystallization_method 'Re-crystallisation from solvent: CD2Cl2'
_exptl_crystal_size_max 0.65
_exptl_crystal_size_mid 0.55
_exptl_crystal_size_min 0.42
_refine_diff_density_max 0.28
_refine_diff_density_min -0.20
_refine_ls_abs_structure_details '  3548 of Friedel pairs used in the refinement'
_refine_ls_abs_structure_Flack -0.019(9)
_refine_ls_extinction_method none
_refine_ls_goodness_of_fit_gt 1.92
_refine_ls_goodness_of_fit_ref 1.92
_refine_ls_hydrogen_treatment constr
_refine_ls_number_constraints 65
_refine_ls_number_parameters 281
_refine_ls_number_reflns 7360
_refine_ls_number_restraints 0
_refine_ls_R_factor_all 0.0201
_refine_ls_R_factor_gt 0.0198
_refine_ls_shift/su_max 0.0486
_refine_ls_shift/su_mean 0.0045
_refine_ls_structure_factor_coef F
_refine_ls_weighting_details w=1/(\s^2^(F)+0.0001F^2^)
_refine_ls_weighting_scheme sigma
_refine_ls_wR_factor_gt 0.0272
_refine_ls_wR_factor_ref 0.0273
_reflns_number_gt 7293
_reflns_number_total 7360
_reflns_threshold_expression I>3\s(I)
_cod_data_source_file c5ra13651b2.cif
_cod_data_source_block phosphole_oxide
_cod_depositor_comments
;
The following automatic conversions were performed:

'_diffrn_radiation_probe' value 'X-ray' changed to 'x-ray' according
to
/usr/data/users/saulius/crontab/automatic-downloads/rss-feeds/RSC/lib/dictionaries/cif_core.dic
dictionary named 'cif_core.dic' version 2.4.2 from 2011-04-26.

Automatic conversion script
Id: cif_fix_values 3271 2015-04-21 07:52:19Z andrius 
;
_cod_original_formula_sum 'C26 H16 N1 O1 P1 S2'
_cod_database_code 7223026

loop_
_space_group_symop_id
_space_group_symop_operation_xyz
1 x,y,z
2 -x,y+1/2,-z

loop_
_atom_site_label
_atom_site_type_symbol
_atom_site_fract_x
_atom_site_fract_y
_atom_site_fract_z
_atom_site_adp_type
_atom_site_U_iso_or_equiv
_atom_site_site_symmetry_multiplicity
_atom_site_occupancy
_atom_site_calc_flag
S1 S 0.35412(3) 0.210970(17) 0.70091(2) Uani 0.01218(5) 2 1 d
S2 S 0.65313(3) 0.231412(17) 0.43692(3) Uani 0.01352(6) 2 1 d
P1 P 0.19719(3) 0.103846(17) 0.24752(2) Uani 0.00858(5) 2 1 d
O1 O 0.17822(9) 0.00190(5) 0.20640(8) Uani 0.01425(17) 2 1 d
N1 N 0.16483(9) 0.33131(6) 0.19212(9) Uani 0.01010(18) 2 1 d
C1 C 0.19607(11) 0.13566(6) 0.44575(10) Uani 0.0098(2) 2 1 d
C2 C 0.09139(11) 0.12598(7) 0.55174(11) Uani 0.0126(2) 2 1 d
C3 C 0.16186(12) 0.16351(7) 0.69441(11) Uani 0.0138(2) 2 1 d
C4 C 0.34292(11) 0.18018(6) 0.51242(10) Uani 0.0101(2) 2 1 d
C5 C 0.45693(10) 0.18986(6) 0.41078(10) Uani 0.0099(2) 2 1 d
C6 C 0.65967(12) 0.20145(7) 0.24870(11) Uani 0.0156(2) 2 1 d
C7 C 0.51635(11) 0.16047(7) 0.16887(11) Uani 0.0132(2) 2 1 d
C8 C 0.39878(10) 0.15370(6) 0.26272(10) Uani 0.0101(2) 2 1 d
C9 C 0.04685(10) 0.17353(6) 0.11109(10) Uani 0.0094(2) 2 1 d
C10 C 0.04459(10) 0.27302(6) 0.09487(10) Uani 0.0095(2) 2 1 d
C11 C -0.07383(11) 0.31577(7) -0.02208(10) Uani 0.0134(2) 2 1 d
C12 C -0.19205(11) 0.26168(7) -0.12280(11) Uani 0.0153(2) 2 1 d
C13 C -0.19319(11) 0.16408(8) -0.10668(11) Uani 0.0150(2) 2 1 d
C14 C -0.07424(10) 0.12022(6) 0.00966(10) Uani 0.0117(2) 2 1 d
C15 C 0.30161(11) 0.37050(6) 0.14872(10) Uani 0.0105(2) 2 1 d
C16 C 0.34637(12) 0.36387(7) 0.00618(11) Uani 0.0135(2) 2 1 d
C17 C 0.49221(13) 0.40838(7) -0.00611(12) Uani 0.0160(2) 2 1 d
C18 C 0.59031(12) 0.45642(8) 0.11989(12) Uani 0.0171(3) 2 1 d
C19 C 0.54275(12) 0.46478(7) 0.26083(12) Uani 0.0153(2) 2 1 d
C20 C 0.39421(11) 0.42329(6) 0.27417(10) Uani 0.0112(2) 2 1 d
C21 C 0.30276(11) 0.42143(6) 0.39633(10) Uani 0.0113(2) 2 1 d
C22 C 0.32505(12) 0.46395(7) 0.54279(11) Uani 0.0146(2) 2 1 d
C23 C 0.20367(13) 0.45259(7) 0.62677(11) Uani 0.0162(2) 2 1 d
C24 C 0.06131(13) 0.39954(7) 0.56676(11) Uani 0.0158(2) 2 1 d
C25 C 0.03754(12) 0.35530(7) 0.42241(11) Uani 0.0132(2) 2 1 d
C26 C 0.16064(11) 0.36635(6) 0.33936(10) Uani 0.0103(2) 2 1 d
H1c2 H -0.015396 0.09678 0.526341 Uiso 0.0151 2 1 d
H1c3 H 0.1101 0.163464 0.781241 Uiso 0.0166 2 1 d
H1c6 H 0.753468 0.212331 0.204772 Uiso 0.0188 2 1 d
H1c7 H 0.49761 0.139039 0.062948 Uiso 0.0159 2 1 d
H1c11 H -0.074122 0.383284 -0.033522 Uiso 0.0161 2 1 d
H1c12 H -0.272703 0.291986 -0.203333 Uiso 0.0183 2 1 d
H1c13 H -0.275304 0.126854 -0.175139 Uiso 0.018 2 1 d
H1c14 H -0.075327 0.052725 0.020394 Uiso 0.0141 2 1 d
H1c16 H 0.279644 0.330103 -0.079964 Uiso 0.0162 2 1 d
H1c17 H 0.525884 0.405971 -0.103217 Uiso 0.0192 2 1 d
H1c18 H 0.692321 0.484177 0.109136 Uiso 0.0206 2 1 d
H1c19 H 0.610334 0.498273 0.346842 Uiso 0.0183 2 1 d
H1c22 H 0.422326 0.500361 0.584687 Uiso 0.0175 2 1 d
H1c23 H 0.217686 0.481573 0.727439 Uiso 0.0195 2 1 d
H1c24 H -0.021337 0.393647 0.626371 Uiso 0.019 2 1 d
H1c25 H -0.059615 0.318634 0.381433 Uiso 0.0158 2 1 d

loop_
_atom_site_aniso_label
_atom_site_aniso_type_symbol
_atom_site_aniso_U_11
_atom_site_aniso_U_22
_atom_site_aniso_U_33
_atom_site_aniso_U_12
_atom_site_aniso_U_13
_atom_site_aniso_U_23
S1 S 0.01319(9) 0.01410(10) 0.00926(8) -0.00059(7) 0.00259(7) -0.00261(7)
S2 S 0.00887(8) 0.01783(11) 0.01377(9) -0.00330(7) 0.00236(7) -0.00289(7)
P1 P 0.00899(8) 0.00768(9) 0.00873(8) -0.00061(7) 0.00128(7) -0.00072(7)
O1 O 0.0184(3) 0.0086(3) 0.0150(3) -0.0003(2) 0.0023(3) -0.0018(2)
N1 N 0.0105(3) 0.0097(3) 0.0100(3) -0.0024(2) 0.0022(2) -0.0023(2)
C1 C 0.0099(3) 0.0100(3) 0.0093(3) -0.0003(3) 0.0016(3) 0.0000(3)
C2 C 0.0114(3) 0.0131(4) 0.0139(4) -0.0008(3) 0.0043(3) 0.0001(3)
C3 C 0.0150(4) 0.0150(4) 0.0131(4) 0.0002(3) 0.0068(3) -0.0006(3)
C4 C 0.0113(3) 0.0094(3) 0.0096(3) 0.0003(3) 0.0025(3) -0.0007(3)
C5 C 0.0092(3) 0.0098(3) 0.0104(3) -0.0006(3) 0.0016(3) -0.0004(3)
C6 C 0.0128(3) 0.0201(4) 0.0156(4) -0.0023(3) 0.0066(3) -0.0016(3)
C7 C 0.0124(3) 0.0164(4) 0.0113(3) 0.0006(3) 0.0037(3) 0.0004(3)
C8 C 0.0090(3) 0.0113(4) 0.0098(3) 0.0008(3) 0.0017(3) 0.0002(3)
C9 C 0.0086(3) 0.0103(3) 0.0089(3) -0.0011(3) 0.0014(3) -0.0011(3)
C10 C 0.0096(3) 0.0096(3) 0.0090(3) -0.0008(3) 0.0012(3) -0.0012(3)
C11 C 0.0130(3) 0.0132(4) 0.0129(3) 0.0020(3) 0.0003(3) 0.0015(3)
C12 C 0.0119(3) 0.0189(4) 0.0129(3) 0.0018(3) -0.0015(3) -0.0005(3)
C13 C 0.0111(3) 0.0195(4) 0.0128(4) -0.0021(3) -0.0009(3) -0.0029(3)
C14 C 0.0105(3) 0.0122(4) 0.0115(3) -0.0024(3) 0.0004(3) -0.0025(3)
C15 C 0.0106(3) 0.0091(4) 0.0118(3) -0.0014(3) 0.0026(3) -0.0007(3)
C16 C 0.0156(4) 0.0127(4) 0.0128(3) -0.0016(3) 0.0045(3) -0.0022(3)
C17 C 0.0172(4) 0.0156(4) 0.0174(4) -0.0011(3) 0.0083(3) 0.0004(3)
C18 C 0.0156(4) 0.0147(4) 0.0225(4) -0.0036(3) 0.0072(4) 0.0008(3)
C19 C 0.0148(4) 0.0115(4) 0.0185(4) -0.0041(3) 0.0018(3) -0.0007(3)
C20 C 0.0118(3) 0.0087(3) 0.0125(3) -0.0019(3) 0.0019(3) -0.0007(3)
C21 C 0.0138(3) 0.0086(3) 0.0106(3) -0.0018(3) 0.0008(3) -0.0009(3)
C22 C 0.0201(4) 0.0104(4) 0.0116(4) -0.0022(3) -0.0001(3) -0.0025(3)
C23 C 0.0251(4) 0.0115(4) 0.0119(4) 0.0012(3) 0.0037(3) -0.0017(3)
C24 C 0.0208(4) 0.0140(4) 0.0143(4) 0.0021(3) 0.0075(3) -0.0009(3)
C25 C 0.0140(3) 0.0121(4) 0.0142(4) -0.0006(3) 0.0048(3) -0.0017(3)
C26 C 0.0122(3) 0.0084(3) 0.0102(3) -0.0001(3) 0.0025(3) -0.0008(3)

loop_
_atom_type_symbol
_atom_type_scat_dispersion_real
_atom_type_scat_dispersion_imag
_atom_type_scat_source
C 0.0033 0.0016 'International Tables Vol C tables 4.2.6.8 and 6.1.1.1'
H 0.0000 0.0000 'International Tables Vol C tables 4.2.6.8 and 6.1.1.1'
N 0.0061 0.0033 'International Tables Vol C tables 4.2.6.8 and 6.1.1.1'
O 0.0106 0.0060 'International Tables Vol C tables 4.2.6.8 and 6.1.1.1'
P 0.1023 0.0942 'International Tables Vol C tables 4.2.6.8 and 6.1.1.1'
S 0.1246 0.1234 'International Tables Vol C tables 4.2.6.8 and 6.1.1.1'

loop_
_geom_angle_atom_site_label_1
_geom_angle_atom_site_label_2
_geom_angle_atom_site_label_3
_geom_angle
C3 S1 C4 91.36(5)
C5 S2 C6 91.40(4)
O1 P1 C1 116.99(4)
O1 P1 C8 116.38(4)
O1 P1 C9 110.24(4)
C1 P1 C8 92.32(4)
C1 P1 C9 110.52(4)
C8 P1 C9 109.14(4)
C10 N1 C15 124.82(8)
C10 N1 C26 127.01(8)
C15 N1 C26 107.94(7)
P1 C1 C2 138.61(7)
P1 C1 C4 109.02(7)
C2 C1 C4 112.34(8)
C1 C2 C3 111.56(8)
C1 C2 H1c2 124.22
C3 C2 H1c2 124.22
S1 C3 C2 112.48(8)
S1 C3 H1c3 123.75
C2 C3 H1c3 123.77
S1 C4 C1 112.25(7)
S1 C4 C5 132.89(6)
C1 C4 C5 114.85(8)
S2 C5 C4 133.73(6)
S2 C5 C8 112.02(7)
C4 C5 C8 114.16(8)
S2 C6 C7 112.56(8)
S2 C6 H1c6 123.71
C7 C6 H1c6 123.73
C6 C7 C8 111.42(8)
C6 C7 H1c7 124.29
C8 C7 H1c7 124.3
P1 C8 C5 109.64(7)
P1 C8 C7 137.60(7)
C5 C8 C7 112.61(8)
P1 C9 C10 126.74(6)
P1 C9 C14 114.63(6)
C10 C9 C14 118.59(7)
N1 C10 C9 121.61(7)
N1 C10 C11 118.48(8)
C9 C10 C11 119.87(7)
C10 C11 C12 120.76(9)
C10 C11 H1c11 119.62
C12 C11 H1c11 119.62
C11 C12 C13 120.05(8)
C11 C12 H1c12 119.96
C13 C12 H1c12 119.99
C12 C13 C14 119.74(8)
C12 C13 H1c13 120.11
C14 C13 H1c13 120.14
C9 C14 C13 120.97(8)
C9 C14 H1c14 119.52
C13 C14 H1c14 119.52
N1 C15 C16 128.53(8)
N1 C15 C20 109.29(8)
C16 C15 C20 122.16(9)
C15 C16 C17 117.16(8)
C15 C16 H1c16 121.42
C17 C16 H1c16 121.42
C16 C17 C18 121.38(10)
C16 C17 H1c17 119.32
C18 C17 H1c17 119.3
C17 C18 C19 121.14(10)
C17 C18 H1c18 119.44
C19 C18 H1c18 119.43
C18 C19 C20 118.44(8)
C18 C19 H1c19 120.77
C20 C19 H1c19 120.78
C15 C20 C19 119.54(9)
C15 C20 C21 106.61(8)
C19 C20 C21 133.84(8)
C20 C21 C22 133.97(8)
C20 C21 C26 106.57(8)
C22 C21 C26 119.39(9)
C21 C22 C23 118.78(9)
C21 C22 H1c22 120.61
C23 C22 H1c22 120.61
C22 C23 C24 121.06(9)
C22 C23 H1c23 119.46
C24 C23 H1c23 119.47
C23 C24 C25 121.22(10)
C23 C24 H1c24 119.38
C25 C24 H1c24 119.4
C24 C25 C26 117.38(8)
C24 C25 H1c25 121.31
C26 C25 H1c25 121.31
N1 C26 C21 109.28(8)
N1 C26 C25 128.55(8)
C21 C26 C25 122.12(8)

loop_
_geom_bond_atom_site_label_1
_geom_bond_atom_site_label_2
_geom_bond_distance
S1 C3 1.7254(11)
S1 C4 1.6993(10)
S2 C5 1.7024(9)
S2 C6 1.7250(10)
P1 O1 1.4866(8)
P1 C1 1.8061(10)
P1 C8 1.7979(9)
P1 C9 1.8167(8)
N1 C10 1.4237(11)
N1 C15 1.3965(13)
N1 C26 1.3969(12)
C1 C2 1.4220(14)
C1 C4 1.3824(12)
C2 C3 1.3680(13)
C2 H1c2 0.9599
C3 H1c3 0.96
C4 C5 1.4526(14)
C5 C8 1.3825(12)
C6 C7 1.3689(13)
C6 H1c6 0.96
C7 C8 1.4216(14)
C7 H1c7 0.9599
C9 C10 1.4143(12)
C9 C14 1.4053(11)
C10 C11 1.3923(11)
C11 C12 1.3948(12)
C11 H1c11 0.9603
C12 C13 1.3883(15)
C12 H1c12 0.9601
C13 C14 1.3984(12)
C13 H1c13 0.9599
C14 H1c14 0.9597
C15 C16 1.3925(14)
C15 C20 1.4096(12)
C16 C17 1.3942(15)
C16 H1c16 0.9599
C17 C18 1.3963(14)
C17 H1c17 0.96
C18 C19 1.3920(16)
C18 H1c18 0.9601
C19 C20 1.3983(14)
C19 H1c19 0.9601
C20 C21 1.4537(14)
C21 C22 1.3977(13)
C21 C26 1.4107(12)
C22 C23 1.3916(16)
C22 H1c22 0.9602
C23 C24 1.4012(14)
C23 H1c23 0.9601
C24 C25 1.3910(14)
C24 H1c24 0.96
C25 C26 1.3975(15)
C25 H1c25 0.9598

loop_
_geom_hbond_atom_site_label_D
_geom_hbond_atom_site_label_H
_geom_hbond_atom_site_label_A
_geom_hbond_site_symmetry_A
_geom_hbond_distance_DH
_geom_hbond_distance_HA
_geom_hbond_distance_DA
_geom_hbond_angle_DHA
C11 H1c11 O1 2_555 0.96 2.30 3.1120(12) 141.90
C14 H1c14 O1 . 0.96 2.47 2.9276(11) 109.24

loop_
_twin_individual_id
_twin_individual_mass_fraction_refined
_twin_individual_twin_matrix_11
_twin_individual_twin_matrix_12
_twin_individual_twin_matrix_13
_twin_individual_twin_matrix_21
_twin_individual_twin_matrix_22
_twin_individual_twin_matrix_23
_twin_individual_twin_matrix_31
_twin_individual_twin_matrix_32
_twin_individual_twin_matrix_33
1 0.6375(7) 1 0 0 0 1 0 0 0 1
2 0.3625(7) -0.0459 0 -1.0459 0 -1 0 -0.9541 0 0.0459
